data_7712422
loop_
_publ_author_name
'Huynh, Silvia'
'Arrowsmith, Merle'
'Meier, Lukas'
'Dietz, Maximilian'
'H\"arterich, Marcel'
'Michel, Maximilian'
'G\"artner, Annalena'
'Braunschweig, Holger'

_publ_section_title
;
 Cyclic Alkyl(amino)iminates (CAAIs) as Strong 2\s,4\p-Electron Donor
 Ligands for the Stabilisation of Boranes and Diboranes(4): A Synthetic
 and Computational Study
;
_journal_name_full 'Dalton Transactions'
_journal_paper_doi 10.1039/D3DT00298E
_journal_year 2023
_chemical_formula_moiety 'C29 H42 B Br N2'
_chemical_formula_sum 'C29 H42 B Br N2'
_chemical_formula_weight 509.36
_chemical_name_systematic (CAAI)BBrMes
_chemical_properties_physical Air-sensitive,Moisture-sensitive
_space_group_crystal_system monoclinic
_space_group_IT_number 14
_space_group_name_Hall '-P 2yn'
_space_group_name_H-M_alt 'P 1 21/n 1'
_atom_sites_solution_hydrogens geom
_atom_sites_solution_primary dual
_atom_sites_solution_secondary difmap
_audit_creation_date 2022-08-26
_audit_creation_method 'CIF-fill 1.3i (K.Radacki, 2005-22)'
_audit_update_record
;
2023-01-19 deposited with the CCDC.	2023-02-27 downloaded from the CCDC.
;
_cell_angle_alpha 90.0
_cell_angle_beta 106.480(3)
_cell_angle_gamma 90.0
_cell_formula_units_Z 4
_cell_length_a 10.0184(3)
_cell_length_b 16.7493(4)
_cell_length_c 17.4941(5)
_cell_measurement_reflns_used 11546
_cell_measurement_temperature 99.98(12)
_cell_measurement_theta_max 29.6570
_cell_measurement_theta_min 2.3960
_cell_volume 2814.94(14)
_computing_cell_refinement 'CrysAlisPro 1.171.41.73a (Rigaku OD, 2020)'
_computing_data_collection 'CrysAlisPro 1.171.41.73a (Rigaku OD, 2020)'
_computing_data_reduction 'CrysAlisPro 1.171.41.73a (Rigaku OD, 2020)'
_computing_molecular_graphics 'ShelXLe (Huebschle et all, 2011)'
_computing_publication_material 'SHELXL-2014/7 (Sheldrick, 2014)'
_computing_structure_refinement 'SHELXL-2014/7 (Sheldrick, 2014)'
_computing_structure_solution 'SHELXT 2014/4 (Sheldrick, 2014)'
_diffrn_ambient_environment N~2~
_diffrn_ambient_temperature 99.98(12)
_diffrn_detector HPA
_diffrn_detector_area_resol_mean 10.0
_diffrn_detector_type 'HyPix 6000'
_diffrn_measured_fraction_theta_full 0.9988
_diffrn_measured_fraction_theta_max 0.8045
_diffrn_measurement_details
;
 List of Runs (angles in degrees, time in seconds):
 --------------------------------------------------------------------------
  1  \w    -21.00  29.00   0.50    8.93    --    5.18 -84.00 117.00  100
  2  \w    -37.00 -12.00   0.50    8.93    --   -5.96 -84.00 117.00   50
  3  \w    -32.00  17.00   0.50    8.93    --   -5.96  84.00-122.00   98
  4  \w    -69.00   4.00   0.50    8.93    --    5.18 -19.00  60.00  146
  5  \w    -24.00  28.00   0.50    8.93    --   -5.96 -99.00 -30.00  104
  6  \w     -2.00  23.00   0.50    8.93    --   -5.96 -99.00  60.00   50
  7  \w    -16.00  24.00   0.50    8.93    --   -5.96 -99.00 -60.00   80
;
_diffrn_measurement_device 'four-circle diffractometer'
_diffrn_measurement_device_type 'Rigaku XtaLAB Synergy-S'
_diffrn_measurement_method '\w scans'
_diffrn_orient_matrix_type
;
 CrysAlisPro convention (1999,Acta A55,543-557)
;
_diffrn_orient_matrix_UB_11 -0.0267217000
_diffrn_orient_matrix_UB_12 0.0374130000
_diffrn_orient_matrix_UB_13 -0.0164804000
_diffrn_orient_matrix_UB_21 -0.0506363000
_diffrn_orient_matrix_UB_22 -0.0014792000
_diffrn_orient_matrix_UB_23 0.0212224000
_diffrn_orient_matrix_UB_31 0.0466315000
_diffrn_orient_matrix_UB_32 0.0198256000
_diffrn_orient_matrix_UB_33 0.0326260000
_diffrn_radiation_monochromator 'multi-layer mirror'
_diffrn_radiation_probe x-ray
_diffrn_radiation_type 'Mo K\a'
_diffrn_radiation_wavelength 0.71073
_diffrn_radiation_xray_symbol K-L~2,3~
_diffrn_reflns_av_R_equivalents 0.0410
_diffrn_reflns_av_unetI/netI 0.0392
_diffrn_reflns_Laue_measured_fraction_full 1.000
_diffrn_reflns_Laue_measured_fraction_max 0.805
_diffrn_reflns_limit_h_max 12
_diffrn_reflns_limit_h_min -13
_diffrn_reflns_limit_k_max 22
_diffrn_reflns_limit_k_min -24
_diffrn_reflns_limit_l_max 23
_diffrn_reflns_limit_l_min -25
_diffrn_reflns_number 30343
_diffrn_reflns_point_group_measured_fraction_full 1.000
_diffrn_reflns_point_group_measured_fraction_max 0.805
_diffrn_reflns_theta_full 26.3154
_diffrn_reflns_theta_max 31.1029
_diffrn_reflns_theta_min 2.1199
_diffrn_source 'micro-focus sealed X-ray tube'
_diffrn_source_type 'PhotonJet X-ray Source'
_exptl_absorpt_coefficient_mu 1.479
_exptl_absorpt_correction_T_max 1.00000
_exptl_absorpt_correction_T_min 0.85806
_exptl_absorpt_correction_type multi-scan
_exptl_absorpt_process_details
;
 CrysAlisPro 1.171.41.73a (Rigaku Oxford Diffraction, 2020) Empirical 
 absorption correction using spherical harmonics, implemented in SCALE3 
 ABSPACK scaling algorithm.
;
_exptl_crystal_colour colourless
_exptl_crystal_density_diffrn 1.202
_exptl_crystal_description block
_exptl_crystal_F_000 1080
_exptl_crystal_preparation
;
 Crystalls were grown from saturated solution. For data collection the 
 crystal was immersed in a film of perfluoropolyether oil, mounted on a 
 polyimide loop and transferred to stream of cold nitrogen (Oxford Cryostream 
 800).
;
_exptl_crystal_size_max 0.289
_exptl_crystal_size_mid 0.230
_exptl_crystal_size_min 0.063
_refine_diff_density_max 0.649
_refine_diff_density_min -0.550
_refine_diff_density_rms 0.060
_refine_ls_extinction_method none
_refine_ls_goodness_of_fit_ref 1.028
_refine_ls_hydrogen_treatment constr
_refine_ls_matrix_type full
_refine_ls_number_parameters 309
_refine_ls_number_reflns 7292
_refine_ls_number_restraints 0
_refine_ls_restrained_S_all 1.028
_refine_ls_R_factor_all 0.0549
_refine_ls_R_factor_gt 0.0402
_refine_ls_shift/su_max 0.001
_refine_ls_shift/su_mean 0.000
_refine_ls_structure_factor_coef Fsqd
_refine_ls_weighting_details
;
 w=1/[\s^2^(Fo^2^)+(0.0275P)^2^+2.1027P] where P=(Fo^2^+2Fc^2^)/3
;
_refine_ls_weighting_scheme calc
_refine_ls_wR_factor_gt 0.0769
_refine_ls_wR_factor_ref 0.0811
_reflns_Friedel_coverage 0.000
_reflns_number_gt 6037
_reflns_number_total 7292
_reflns_threshold_expression 'I > 2\s(I)'
_cod_data_source_file d3dt00298e2.cif
_cod_data_source_block MaHa052_SiHu_Mo_a
_cod_original_cell_volume 2814.92(15)
_cod_database_code 7712422
_shelx_shelxl_version_number 2014/7
_shelx_space_group_comment
;
 The symmetry employed for this shelxl refinement is uniquely defined by the 
 following loop, which should always be used as a source of symmetry 
 information in preference to the above space-group names. They are only 
 intended as comments.
;

loop_
_space_group_symop_operation_xyz
'x, y, z'
'-x+1/2, y+1/2, -z+1/2'
'-x, -y, -z'
'x-1/2, -y-1/2, z-1/2'

loop_
_atom_site_label
_atom_site_type_symbol
_atom_site_fract_x
_atom_site_fract_y
_atom_site_fract_z
_atom_site_U_iso_or_equiv
_atom_site_adp_type
_atom_site_occupancy
_atom_site_site_symmetry_order
_atom_site_calc_flag
_atom_site_refinement_flags_posn
_atom_site_refinement_flags_adp
_atom_site_refinement_flags_occupancy
_atom_site_disorder_assembly
_atom_site_disorder_group
N2_1 N 0.60991(15) 0.48940(9) 0.28237(9) 0.0179(3) Uani 1 1 d . . . . .
C31_1 C 0.67868(18) 0.63791(10) 0.31884(10) 0.0172(3) Uani 1 1 d . . . . .
B1_1 B 0.6668(2) 0.55866(12) 0.26857(11) 0.0175(4) Uani 1 1 d . . . . .
Br1_1 Br 0.73676(2) 0.56589(2) 0.17189(2) 0.02419(6) Uani 1 1 d . . . . .
N1_2 N 0.47886(14) 0.37315(8) 0.27564(8) 0.0146(3) Uani 1 1 d . . . . .
C1_2 C 0.59974(17) 0.41484(9) 0.29424(9) 0.0144(3) Uani 1 1 d . . . . .
C3_2 C 0.72161(18) 0.36074(10) 0.33447(10) 0.0190(3) Uani 1 1 d . . . . .
C4_2 C 0.6562(2) 0.27741(11) 0.31715(12) 0.0249(4) Uani 1 1 d . . . . .
H4A_2 H 0.693169 0.241916 0.363602 0.030 Uiso 1 1 calc R U . . .
H4AB_2 H 0.678561 0.253648 0.270434 0.030 Uiso 1 1 calc R U . . .
C5_2 C 0.4973(2) 0.28687(10) 0.30016(11) 0.0208(4) Uani 1 1 d . . . . .
C6_2 C 0.7714(2) 0.38017(12) 0.42372(11) 0.0283(4) Uani 1 1 d . . . . .
H6A_2 H 0.800787 0.436133 0.430940 0.042 Uiso 1 1 calc R U . . .
H6B_2 H 0.849999 0.345549 0.449714 0.042 Uiso 1 1 calc R U . . .
H6C_2 H 0.695112 0.371241 0.447546 0.042 Uiso 1 1 calc R U . . .
C7_2 C 0.8421(2) 0.37257(13) 0.29781(13) 0.0305(4) Uani 1 1 d . . . . .
H7A_2 H 0.808649 0.364047 0.240089 0.046 Uiso 1 1 calc R U . . .
H7B_2 H 0.916228 0.334226 0.321309 0.046 Uiso 1 1 calc R U . . .
H7C_2 H 0.878348 0.427016 0.308585 0.046 Uiso 1 1 calc R U . . .
C8_2 C 0.4197(2) 0.23151(11) 0.23258(12) 0.0275(4) Uani 1 1 d . . . . .
H8A_2 H 0.320509 0.245172 0.216364 0.041 Uiso 1 1 calc R U . . .
H8B_2 H 0.431381 0.176017 0.251034 0.041 Uiso 1 1 calc R U . . .
H8C_2 H 0.457514 0.237878 0.187055 0.041 Uiso 1 1 calc R U . . .
C9_2 C 0.4455(2) 0.27020(12) 0.37288(12) 0.0291(4) Uani 1 1 d . . . . .
H9A_2 H 0.346823 0.284402 0.360653 0.044 Uiso 1 1 calc R U . . .
H9B_2 H 0.499319 0.302129 0.418098 0.044 Uiso 1 1 calc R U . . .
H9C_2 H 0.457317 0.213373 0.386471 0.044 Uiso 1 1 calc R U . . .
C1_3 C 0.34644(17) 0.41167(10) 0.24064(10) 0.0158(3) Uani 1 1 d . . . . .
C2_3 C 0.29210(18) 0.41216(10) 0.15698(10) 0.0188(3) Uani 1 1 d . . . . .
C3_3 C 0.1644(2) 0.44981(12) 0.12415(12) 0.0267(4) Uani 1 1 d . . . . .
H3_3 H 0.125152 0.450113 0.067933 0.032 Uiso 1 1 calc R U . . .
C4_3 C 0.0939(2) 0.48658(13) 0.17172(13) 0.0312(5) Uani 1 1 d . . . . .
H4_3 H 0.006190 0.510899 0.148243 0.037 Uiso 1 1 calc R U . . .
C5_3 C 0.15083(19) 0.48808(12) 0.25333(12) 0.0266(4) Uani 1 1 d . . . . .
H5_3 H 0.102141 0.514385 0.285419 0.032 Uiso 1 1 calc R U . . .
C6_3 C 0.27870(18) 0.45168(10) 0.28985(11) 0.0195(4) Uani 1 1 d . . . . .
C7_3 C 0.3696(2) 0.37855(11) 0.10101(10) 0.0215(4) Uani 1 1 d . . . . .
H7_3 H 0.455368 0.351164 0.133975 0.026 Uiso 1 1 calc R U . . .
C8_3 C 0.34080(19) 0.46119(11) 0.37943(11) 0.0209(4) Uani 1 1 d . . . . .
H8_3 H 0.428325 0.428953 0.395791 0.025 Uiso 1 1 calc R U . . .
C9_3 C 0.4145(2) 0.44648(12) 0.05512(11) 0.0296(4) Uani 1 1 d . . . . .
H9A_3 H 0.471336 0.424807 0.022703 0.044 Uiso 1 1 calc R U . . .
H9B_3 H 0.469133 0.485578 0.092925 0.044 Uiso 1 1 calc R U . . .
H9C_3 H 0.331824 0.472509 0.020358 0.044 Uiso 1 1 calc R U . . .
C10_3 C 0.2827(2) 0.31730(13) 0.04222(12) 0.0327(5) Uani 1 1 d . . . . .
H10A_3 H 0.199941 0.343489 0.007709 0.049 Uiso 1 1 calc R U . . .
H10B_3 H 0.254058 0.274116 0.071941 0.049 Uiso 1 1 calc R U . . .
H10C_3 H 0.338665 0.295223 0.009520 0.049 Uiso 1 1 calc R U . . .
C11_3 C 0.2429(2) 0.43057(14) 0.42653(12) 0.0326(5) Uani 1 1 d . . . . .
H11A_3 H 0.159464 0.464182 0.414896 0.049 Uiso 1 1 calc R U . . .
H11B_3 H 0.290795 0.432657 0.483730 0.049 Uiso 1 1 calc R U . . .
H11C_3 H 0.215989 0.375350 0.410994 0.049 Uiso 1 1 calc R U . . .
C12_3 C 0.3792(2) 0.54876(12) 0.40078(12) 0.0277(4) Uani 1 1 d . . . . .
H12A_3 H 0.448205 0.566314 0.374331 0.042 Uiso 1 1 calc R U . . .
H12B_3 H 0.418222 0.553838 0.458648 0.042 Uiso 1 1 calc R U . . .
H12C_3 H 0.295598 0.582015 0.382994 0.042 Uiso 1 1 calc R U . . .
C2_4 C 0.56598(19) 0.69156(11) 0.30279(11) 0.0211(4) Uani 1 1 d . . . . .
C3_4 C 0.5734(2) 0.75902(11) 0.35059(12) 0.0256(4) Uani 1 1 d . . . . .
H3_4 H 0.495814 0.794111 0.340367 0.031 Uiso 1 1 calc R U . . .
C4_4 C 0.6915(2) 0.77627(11) 0.41287(12) 0.0259(4) Uani 1 1 d . . . . .
C5_4 C 0.8041(2) 0.72431(11) 0.42629(11) 0.0239(4) Uani 1 1 d . . . . .
H5_4 H 0.886458 0.735942 0.467607 0.029 Uiso 1 1 calc R U . . .
C6_4 C 0.79912(19) 0.65542(10) 0.38047(10) 0.0196(4) Uani 1 1 d . . . . .
C7_4 C 0.4391(2) 0.67747(12) 0.23278(12) 0.0291(4) Uani 1 1 d . . . . .
H7A_4 H 0.468473 0.666994 0.184854 0.044 Uiso 1 1 calc R U . . .
H7B_4 H 0.379397 0.724901 0.224251 0.044 Uiso 1 1 calc R U . . .
H7C_4 H 0.387232 0.631407 0.243885 0.044 Uiso 1 1 calc R U . . .
C8_4 C 0.6993(3) 0.85068(13) 0.46290(14) 0.0389(5) Uani 1 1 d . . . . .
H8A_4 H 0.715773 0.897184 0.432817 0.058 Uiso 1 1 calc R U . . .
H8B_4 H 0.775748 0.845441 0.512054 0.058 Uiso 1 1 calc R U . . .
H8C_4 H 0.611361 0.857630 0.476241 0.058 Uiso 1 1 calc R U . . .
C9_4 C 0.92386(19) 0.60029(12) 0.39879(12) 0.0248(4) Uani 1 1 d . . . . .
H9A_4 H 0.919368 0.566752 0.352222 0.037 Uiso 1 1 calc R U . . .
H9B_4 H 0.923518 0.566317 0.444345 0.037 Uiso 1 1 calc R U . . .
H9C_4 H 1.009466 0.632085 0.411665 0.037 Uiso 1 1 calc R U . . .

loop_
_atom_site_aniso_label
_atom_site_aniso_U_11
_atom_site_aniso_U_22
_atom_site_aniso_U_33
_atom_site_aniso_U_23
_atom_site_aniso_U_13
_atom_site_aniso_U_12
N2_1 0.0152(7) 0.0176(7) 0.0208(7) 0.0005(6) 0.0048(6) -0.0005(6)
C31_1 0.0196(8) 0.0153(8) 0.0189(8) 0.0025(6) 0.0091(7) -0.0026(6)
B1_1 0.0133(8) 0.0215(9) 0.0173(9) 0.0018(7) 0.0039(7) 0.0001(7)
Br1_1 0.03076(10) 0.02368(9) 0.02150(9) -0.00287(7) 0.01286(7) -0.00764(8)
N1_2 0.0161(7) 0.0118(6) 0.0159(7) 0.0003(5) 0.0046(6) -0.0007(5)
C1_2 0.0176(8) 0.0148(8) 0.0124(7) -0.0020(6) 0.0069(6) 0.0007(6)
C3_2 0.0194(8) 0.0167(8) 0.0196(8) -0.0003(6) 0.0035(7) 0.0041(7)
C4_2 0.0297(10) 0.0167(9) 0.0261(9) -0.0017(7) 0.0043(8) 0.0043(7)
C5_2 0.0266(10) 0.0115(8) 0.0229(9) 0.0016(6) 0.0045(8) -0.0012(7)
C6_2 0.0342(11) 0.0220(9) 0.0219(9) -0.0003(7) -0.0029(8) 0.0016(8)
C7_2 0.0218(10) 0.0321(11) 0.0402(12) -0.0007(9) 0.0131(9) 0.0085(8)
C8_2 0.0368(11) 0.0147(8) 0.0290(10) -0.0030(7) 0.0059(9) -0.0056(8)
C9_2 0.0399(12) 0.0219(9) 0.0263(10) 0.0055(7) 0.0105(9) -0.0047(8)
C1_3 0.0134(8) 0.0151(8) 0.0189(8) 0.0003(6) 0.0046(7) -0.0029(6)
C2_3 0.0192(8) 0.0169(8) 0.0200(8) -0.0019(6) 0.0050(7) -0.0037(7)
C3_3 0.0217(9) 0.0328(11) 0.0221(9) 0.0004(7) 0.0005(8) 0.0007(8)
C4_3 0.0180(9) 0.0363(11) 0.0361(11) 0.0009(9) 0.0026(8) 0.0070(8)
C5_3 0.0196(9) 0.0308(10) 0.0322(10) -0.0018(8) 0.0117(8) 0.0028(8)
C6_3 0.0188(9) 0.0206(9) 0.0209(9) -0.0011(6) 0.0085(7) -0.0038(7)
C7_3 0.0231(9) 0.0253(9) 0.0156(8) -0.0023(7) 0.0047(7) -0.0009(7)
C8_3 0.0214(9) 0.0246(9) 0.0199(9) -0.0016(7) 0.0112(7) -0.0006(7)
C9_3 0.0333(11) 0.0360(11) 0.0208(9) 0.0017(8) 0.0097(8) -0.0061(9)
C10_3 0.0380(12) 0.0332(11) 0.0238(10) -0.0089(8) 0.0038(9) -0.0033(9)
C11_3 0.0351(11) 0.0405(12) 0.0287(10) 0.0003(9) 0.0198(9) -0.0030(9)
C12_3 0.0320(11) 0.0292(10) 0.0241(10) -0.0062(7) 0.0115(8) -0.0014(8)
C2_4 0.0218(9) 0.0190(8) 0.0241(9) 0.0039(7) 0.0091(7) -0.0004(7)
C3_4 0.0303(10) 0.0184(9) 0.0314(10) 0.0026(7) 0.0144(9) 0.0032(8)
C4_4 0.0371(11) 0.0167(9) 0.0275(10) -0.0010(7) 0.0148(9) -0.0034(8)
C5_4 0.0292(10) 0.0214(9) 0.0207(9) -0.0020(7) 0.0065(8) -0.0064(7)
C6_4 0.0207(9) 0.0193(8) 0.0202(8) 0.0020(6) 0.0081(7) -0.0027(7)
C7_4 0.0227(10) 0.0267(10) 0.0345(11) 0.0031(8) 0.0024(9) 0.0061(8)
C8_4 0.0541(15) 0.0253(11) 0.0387(12) -0.0096(9) 0.0155(11) -0.0017(10)
C9_4 0.0172(9) 0.0277(10) 0.0264(10) -0.0036(8) 0.0013(8) -0.0016(7)

loop_
_atom_type_symbol
_atom_type_description
_atom_type_scat_dispersion_real
_atom_type_scat_dispersion_imag
_atom_type_scat_source
C C 0.0033 0.0016 'International Tables Vol C Tables 4.2.6.8 and 6.1.1.4'
H H 0.0000 0.0000 'International Tables Vol C Tables 4.2.6.8 and 6.1.1.4'
B B 0.0013 0.0007 'International Tables Vol C Tables 4.2.6.8 and 6.1.1.4'
N N 0.0061 0.0033 'International Tables Vol C Tables 4.2.6.8 and 6.1.1.4'
Br Br -0.2901 2.4595 'International Tables Vol C Tables 4.2.6.8 and 6.1.1.4'

loop_
_geom_angle_atom_site_label_1
_geom_angle_atom_site_label_2
_geom_angle_atom_site_label_3
_geom_angle
_geom_angle_site_symmetry_1
_geom_angle_site_symmetry_3
_geom_angle_publ_flag
C1_2 N2_1 B1_1 158.80(17) . . ?
C6_4 C31_1 C2_4 119.11(16) . . ?
C6_4 C31_1 B1_1 121.14(15) . . ?
C2_4 C31_1 B1_1 119.75(15) . . ?
N2_1 B1_1 C31_1 126.50(16) . . ?
N2_1 B1_1 Br1_1 118.03(14) . . ?
C31_1 B1_1 Br1_1 115.40(12) . . ?
C1_2 N1_2 C1_3 121.46(14) . . ?
C1_2 N1_2 C5_2 113.44(14) . . ?
C1_3 N1_2 C5_2 124.97(14) . . ?
N2_1 C1_2 N1_2 124.96(15) . . ?
N2_1 C1_2 C3_2 124.57(15) . . ?
N1_2 C1_2 C3_2 110.42(14) . . ?
C1_2 C3_2 C7_2 110.67(15) . . ?
C1_2 C3_2 C6_2 109.31(14) . . ?
C7_2 C3_2 C6_2 109.38(16) . . ?
C1_2 C3_2 C4_2 102.04(14) . . ?
C7_2 C3_2 C4_2 112.20(15) . . ?
C6_2 C3_2 C4_2 113.03(15) . . ?
C3_2 C4_2 C5_2 107.69(14) . . ?
C3_2 C4_2 H4A_2 110.2 . . ?
C5_2 C4_2 H4A_2 110.2 . . ?
C3_2 C4_2 H4AB_2 110.2 . . ?
C5_2 C4_2 H4AB_2 110.2 . . ?
H4A_2 C4_2 H4AB_2 108.5 . . ?
N1_2 C5_2 C9_2 111.69(15) . . ?
N1_2 C5_2 C8_2 111.58(14) . . ?
C9_2 C5_2 C8_2 108.32(16) . . ?
N1_2 C5_2 C4_2 100.96(13) . . ?
C9_2 C5_2 C4_2 113.32(16) . . ?
C8_2 C5_2 C4_2 110.91(16) . . ?
C3_2 C6_2 H6A_2 109.5 . . ?
C3_2 C6_2 H6B_2 109.5 . . ?
H6A_2 C6_2 H6B_2 109.5 . . ?
C3_2 C6_2 H6C_2 109.5 . . ?
H6A_2 C6_2 H6C_2 109.5 . . ?
H6B_2 C6_2 H6C_2 109.5 . . ?
C3_2 C7_2 H7A_2 109.5 . . ?
C3_2 C7_2 H7B_2 109.5 . . ?
H7A_2 C7_2 H7B_2 109.5 . . ?
C3_2 C7_2 H7C_2 109.5 . . ?
H7A_2 C7_2 H7C_2 109.5 . . ?
H7B_2 C7_2 H7C_2 109.5 . . ?
C5_2 C8_2 H8A_2 109.5 . . ?
C5_2 C8_2 H8B_2 109.5 . . ?
H8A_2 C8_2 H8B_2 109.5 . . ?
C5_2 C8_2 H8C_2 109.5 . . ?
H8A_2 C8_2 H8C_2 109.5 . . ?
H8B_2 C8_2 H8C_2 109.5 . . ?
C5_2 C9_2 H9A_2 109.5 . . ?
C5_2 C9_2 H9B_2 109.5 . . ?
H9A_2 C9_2 H9B_2 109.5 . . ?
C5_2 C9_2 H9C_2 109.5 . . ?
H9A_2 C9_2 H9C_2 109.5 . . ?
H9B_2 C9_2 H9C_2 109.5 . . ?
C6_3 C1_3 C2_3 121.40(16) . . ?
C6_3 C1_3 N1_2 119.80(15) . . ?
C2_3 C1_3 N1_2 118.69(15) . . ?
C3_3 C2_3 C1_3 117.96(17) . . ?
C3_3 C2_3 C7_3 118.60(16) . . ?
C1_3 C2_3 C7_3 123.33(16) . . ?
C4_3 C3_3 C2_3 121.31(18) . . ?
C4_3 C3_3 H3_3 119.3 . . ?
C2_3 C3_3 H3_3 119.3 . . ?
C5_3 C4_3 C3_3 120.04(18) . . ?
C5_3 C4_3 H4_3 120.0 . . ?
C3_3 C4_3 H4_3 120.0 . . ?
C4_3 C5_3 C6_3 121.39(18) . . ?
C4_3 C5_3 H5_3 119.3 . . ?
C6_3 C5_3 H5_3 119.3 . . ?
C5_3 C6_3 C1_3 117.78(17) . . ?
C5_3 C6_3 C8_3 118.60(16) . . ?
C1_3 C6_3 C8_3 123.53(16) . . ?
C2_3 C7_3 C9_3 110.01(15) . . ?
C2_3 C7_3 C10_3 112.49(16) . . ?
C9_3 C7_3 C10_3 109.88(16) . . ?
C2_3 C7_3 H7_3 108.1 . . ?
C9_3 C7_3 H7_3 108.1 . . ?
C10_3 C7_3 H7_3 108.1 . . ?
C6_3 C8_3 C12_3 110.59(15) . . ?
C6_3 C8_3 C11_3 112.36(15) . . ?
C12_3 C8_3 C11_3 110.01(16) . . ?
C6_3 C8_3 H8_3 107.9 . . ?
C12_3 C8_3 H8_3 107.9 . . ?
C11_3 C8_3 H8_3 107.9 . . ?
C7_3 C9_3 H9A_3 109.5 . . ?
C7_3 C9_3 H9B_3 109.5 . . ?
H9A_3 C9_3 H9B_3 109.5 . . ?
C7_3 C9_3 H9C_3 109.5 . . ?
H9A_3 C9_3 H9C_3 109.5 . . ?
H9B_3 C9_3 H9C_3 109.5 . . ?
C7_3 C10_3 H10A_3 109.5 . . ?
C7_3 C10_3 H10B_3 109.5 . . ?
H10A_3 C10_3 H10B_3 109.5 . . ?
C7_3 C10_3 H10C_3 109.5 . . ?
H10A_3 C10_3 H10C_3 109.5 . . ?
H10B_3 C10_3 H10C_3 109.5 . . ?
C8_3 C11_3 H11A_3 109.5 . . ?
C8_3 C11_3 H11B_3 109.5 . . ?
H11A_3 C11_3 H11B_3 109.5 . . ?
C8_3 C11_3 H11C_3 109.5 . . ?
H11A_3 C11_3 H11C_3 109.5 . . ?
H11B_3 C11_3 H11C_3 109.5 . . ?
C8_3 C12_3 H12A_3 109.5 . . ?
C8_3 C12_3 H12B_3 109.5 . . ?
H12A_3 C12_3 H12B_3 109.5 . . ?
C8_3 C12_3 H12C_3 109.5 . . ?
H12A_3 C12_3 H12C_3 109.5 . . ?
H12B_3 C12_3 H12C_3 109.5 . . ?
C3_4 C2_4 C31_1 119.62(17) . . ?
C3_4 C2_4 C7_4 120.07(17) . . ?
C31_1 C2_4 C7_4 120.28(16) . . ?
C4_4 C3_4 C2_4 121.73(18) . . ?
C4_4 C3_4 H3_4 119.1 . . ?
C2_4 C3_4 H3_4 119.1 . . ?
C5_4 C4_4 C3_4 118.08(17) . . ?
C5_4 C4_4 C8_4 120.77(19) . . ?
C3_4 C4_4 C8_4 121.13(19) . . ?
C4_4 C5_4 C6_4 121.61(18) . . ?
C4_4 C5_4 H5_4 119.2 . . ?
C6_4 C5_4 H5_4 119.2 . . ?
C5_4 C6_4 C31_1 119.78(17) . . ?
C5_4 C6_4 C9_4 119.29(16) . . ?
C31_1 C6_4 C9_4 120.93(16) . . ?
C2_4 C7_4 H7A_4 109.5 . . ?
C2_4 C7_4 H7B_4 109.5 . . ?
H7A_4 C7_4 H7B_4 109.5 . . ?
C2_4 C7_4 H7C_4 109.5 . . ?
H7A_4 C7_4 H7C_4 109.5 . . ?
H7B_4 C7_4 H7C_4 109.5 . . ?
C4_4 C8_4 H8A_4 109.5 . . ?
C4_4 C8_4 H8B_4 109.5 . . ?
H8A_4 C8_4 H8B_4 109.5 . . ?
C4_4 C8_4 H8C_4 109.5 . . ?
H8A_4 C8_4 H8C_4 109.5 . . ?
H8B_4 C8_4 H8C_4 109.5 . . ?
C6_4 C9_4 H9A_4 109.5 . . ?
C6_4 C9_4 H9B_4 109.5 . . ?
H9A_4 C9_4 H9B_4 109.5 . . ?
C6_4 C9_4 H9C_4 109.5 . . ?
H9A_4 C9_4 H9C_4 109.5 . . ?
H9B_4 C9_4 H9C_4 109.5 . . ?

loop_
_geom_bond_atom_site_label_1
_geom_bond_atom_site_label_2
_geom_bond_distance
_geom_bond_site_symmetry_2
_geom_bond_publ_flag
N2_1 C1_2 1.275(2) . ?
N2_1 B1_1 1.344(2) . ?
C31_1 C6_4 1.402(2) . ?
C31_1 C2_4 1.408(2) . ?
C31_1 B1_1 1.578(3) . ?
B1_1 Br1_1 2.010(2) . ?
N1_2 C1_2 1.355(2) . ?
N1_2 C1_3 1.446(2) . ?
N1_2 C5_2 1.504(2) . ?
C1_2 C3_2 1.523(2) . ?
C3_2 C7_2 1.532(3) . ?
C3_2 C6_2 1.533(2) . ?
C3_2 C4_2 1.535(2) . ?
C4_2 C5_2 1.543(3) . ?
C4_2 H4A_2 0.9900 . ?
C4_2 H4AB_2 0.9900 . ?
C5_2 C9_2 1.529(3) . ?
C5_2 C8_2 1.530(2) . ?
C6_2 H6A_2 0.9800 . ?
C6_2 H6B_2 0.9800 . ?
C6_2 H6C_2 0.9800 . ?
C7_2 H7A_2 0.9800 . ?
C7_2 H7B_2 0.9800 . ?
C7_2 H7C_2 0.9800 . ?
C8_2 H8A_2 0.9800 . ?
C8_2 H8B_2 0.9800 . ?
C8_2 H8C_2 0.9800 . ?
C9_2 H9A_2 0.9800 . ?
C9_2 H9B_2 0.9800 . ?
C9_2 H9C_2 0.9800 . ?
C1_3 C6_3 1.408(2) . ?
C1_3 C2_3 1.409(2) . ?
C2_3 C3_3 1.396(3) . ?
C2_3 C7_3 1.520(2) . ?
C3_3 C4_3 1.379(3) . ?
C3_3 H3_3 0.9500 . ?
C4_3 C5_3 1.379(3) . ?
C4_3 H4_3 0.9500 . ?
C5_3 C6_3 1.399(3) . ?
C5_3 H5_3 0.9500 . ?
C6_3 C8_3 1.521(2) . ?
C7_3 C9_3 1.532(3) . ?
C7_3 C10_3 1.536(3) . ?
C7_3 H7_3 1.0000 . ?
C8_3 C12_3 1.535(3) . ?
C8_3 C11_3 1.537(3) . ?
C8_3 H8_3 1.0000 . ?
C9_3 H9A_3 0.9800 . ?
C9_3 H9B_3 0.9800 . ?
C9_3 H9C_3 0.9800 . ?
C10_3 H10A_3 0.9800 . ?
C10_3 H10B_3 0.9800 . ?
C10_3 H10C_3 0.9800 . ?
C11_3 H11A_3 0.9800 . ?
C11_3 H11B_3 0.9800 . ?
C11_3 H11C_3 0.9800 . ?
C12_3 H12A_3 0.9800 . ?
C12_3 H12B_3 0.9800 . ?
C12_3 H12C_3 0.9800 . ?
C2_4 C3_4 1.395(3) . ?
C2_4 C7_4 1.513(3) . ?
C3_4 C4_4 1.392(3) . ?
C3_4 H3_4 0.9500 . ?
C4_4 C5_4 1.391(3) . ?
C4_4 C8_4 1.512(3) . ?
C5_4 C6_4 1.398(2) . ?
C5_4 H5_4 0.9500 . ?
C6_4 C9_4 1.513(3) . ?
C7_4 H7A_4 0.9800 . ?
C7_4 H7B_4 0.9800 . ?
C7_4 H7C_4 0.9800 . ?
C8_4 H8A_4 0.9800 . ?
C8_4 H8B_4 0.9800 . ?
C8_4 H8C_4 0.9800 . ?
C9_4 H9A_4 0.9800 . ?
C9_4 H9B_4 0.9800 . ?
C9_4 H9C_4 0.9800 . ?

loop_
_geom_torsion_atom_site_label_1
_geom_torsion_atom_site_label_2
_geom_torsion_atom_site_label_3
_geom_torsion_atom_site_label_4
_geom_torsion
_geom_torsion_site_symmetry_1
_geom_torsion_site_symmetry_2
_geom_torsion_site_symmetry_3
_geom_torsion_site_symmetry_4
_geom_torsion_publ_flag
C1_2 N2_1 B1_1 C31_1 -127.2(4) . . . . ?
C1_2 N2_1 B1_1 Br1_1 55.9(5) . . . . ?
C6_4 C31_1 B1_1 N2_1 94.2(2) . . . . ?
C2_4 C31_1 B1_1 N2_1 -84.6(2) . . . . ?
C6_4 C31_1 B1_1 Br1_1 -88.75(18) . . . . ?
C2_4 C31_1 B1_1 Br1_1 92.37(17) . . . . ?
B1_1 N2_1 C1_2 N1_2 -152.5(4) . . . . ?
B1_1 N2_1 C1_2 C3_2 30.1(5) . . . . ?
C1_3 N1_2 C1_2 N2_1 -1.0(3) . . . . ?
C5_2 N1_2 C1_2 N2_1 -177.04(16) . . . . ?
C1_3 N1_2 C1_2 C3_2 176.71(14) . . . . ?
C5_2 N1_2 C1_2 C3_2 0.70(19) . . . . ?
N2_1 C1_2 C3_2 C7_2 -49.1(2) . . . . ?
N1_2 C1_2 C3_2 C7_2 133.14(16) . . . . ?
N2_1 C1_2 C3_2 C6_2 71.4(2) . . . . ?
N1_2 C1_2 C3_2 C6_2 -106.33(17) . . . . ?
N2_1 C1_2 C3_2 C4_2 -168.67(16) . . . . ?
N1_2 C1_2 C3_2 C4_2 13.58(18) . . . . ?
C1_2 C3_2 C4_2 C5_2 -22.35(18) . . . . ?
C7_2 C3_2 C4_2 C5_2 -140.83(16) . . . . ?
C6_2 C3_2 C4_2 C5_2 94.91(18) . . . . ?
C1_2 N1_2 C5_2 C9_2 106.21(17) . . . . ?
C1_3 N1_2 C5_2 C9_2 -69.6(2) . . . . ?
C1_2 N1_2 C5_2 C8_2 -132.38(16) . . . . ?
C1_3 N1_2 C5_2 C8_2 51.8(2) . . . . ?
C1_2 N1_2 C5_2 C4_2 -14.51(18) . . . . ?
C1_3 N1_2 C5_2 C4_2 169.64(15) . . . . ?
C3_2 C4_2 C5_2 N1_2 22.48(18) . . . . ?
C3_2 C4_2 C5_2 C9_2 -97.09(17) . . . . ?
C3_2 C4_2 C5_2 C8_2 140.83(15) . . . . ?
C1_2 N1_2 C1_3 C6_3 -82.4(2) . . . . ?
C5_2 N1_2 C1_3 C6_3 93.2(2) . . . . ?
C1_2 N1_2 C1_3 C2_3 93.94(19) . . . . ?
C5_2 N1_2 C1_3 C2_3 -90.5(2) . . . . ?
C6_3 C1_3 C2_3 C3_3 -3.6(3) . . . . ?
N1_2 C1_3 C2_3 C3_3 -179.81(16) . . . . ?
C6_3 C1_3 C2_3 C7_3 172.43(16) . . . . ?
N1_2 C1_3 C2_3 C7_3 -3.8(2) . . . . ?
C1_3 C2_3 C3_3 C4_3 1.0(3) . . . . ?
C7_3 C2_3 C3_3 C4_3 -175.22(18) . . . . ?
C2_3 C3_3 C4_3 C5_3 1.3(3) . . . . ?
C3_3 C4_3 C5_3 C6_3 -1.1(3) . . . . ?
C4_3 C5_3 C6_3 C1_3 -1.4(3) . . . . ?
C4_3 C5_3 C6_3 C8_3 175.24(18) . . . . ?
C2_3 C1_3 C6_3 C5_3 3.8(3) . . . . ?
N1_2 C1_3 C6_3 C5_3 179.98(15) . . . . ?
C2_3 C1_3 C6_3 C8_3 -172.70(16) . . . . ?
N1_2 C1_3 C6_3 C8_3 3.5(2) . . . . ?
C3_3 C2_3 C7_3 C9_3 65.4(2) . . . . ?
C1_3 C2_3 C7_3 C9_3 -110.60(19) . . . . ?
C3_3 C2_3 C7_3 C10_3 -57.5(2) . . . . ?
C1_3 C2_3 C7_3 C10_3 126.54(18) . . . . ?
C5_3 C6_3 C8_3 C12_3 -65.6(2) . . . . ?
C1_3 C6_3 C8_3 C12_3 110.90(19) . . . . ?
C5_3 C6_3 C8_3 C11_3 57.8(2) . . . . ?
C1_3 C6_3 C8_3 C11_3 -125.75(19) . . . . ?
C6_4 C31_1 C2_4 C3_4 -3.0(3) . . . . ?
B1_1 C31_1 C2_4 C3_4 175.94(16) . . . . ?
C6_4 C31_1 C2_4 C7_4 175.36(17) . . . . ?
B1_1 C31_1 C2_4 C7_4 -5.7(3) . . . . ?
C31_1 C2_4 C3_4 C4_4 1.9(3) . . . . ?
C7_4 C2_4 C3_4 C4_4 -176.48(18) . . . . ?
C2_4 C3_4 C4_4 C5_4 0.5(3) . . . . ?
C2_4 C3_4 C4_4 C8_4 178.49(18) . . . . ?
C3_4 C4_4 C5_4 C6_4 -1.7(3) . . . . ?
C8_4 C4_4 C5_4 C6_4 -179.72(18) . . . . ?
C4_4 C5_4 C6_4 C31_1 0.6(3) . . . . ?
C4_4 C5_4 C6_4 C9_4 -178.85(17) . . . . ?
C2_4 C31_1 C6_4 C5_4 1.8(3) . . . . ?
B1_1 C31_1 C6_4 C5_4 -177.10(16) . . . . ?
C2_4 C31_1 C6_4 C9_4 -178.80(16) . . . . ?
B1_1 C31_1 C6_4 C9_4 2.3(3) . . . . ?
